data_7237266
loop_
_publ_author_name
'Wang, Xin Rui'
'Du, Jing'
'Huang, Zhuo'
'Liu, Kun'
'Liu, Yuan Yuan'
'Huo, Jian Zhong'
'Liu, Zhong Yi'
'Dong, Xiao Yu'
'Chen, Li Li'
'Ding, Bin'

_publ_section_title
;
 Anion directing self-assembly of 2D and 3D water-stable silver(i) cation
 metal organic frameworks and their applications in real-time
 discriminating cysteine and DNA detection
;
_journal_issue 28
_journal_name_full 'Journal of Materials Chemistry B'
_journal_page_first 4569
_journal_paper_doi 10.1039/C8TB01032C
_journal_volume 6
_journal_year 2018
_chemical_formula_sum 'C30 H30 Ag3 F9 N12 O10 S3'
_chemical_formula_weight 1309.45
_space_group_crystal_system monoclinic
_space_group_IT_number 9
_space_group_name_Hall 'C -2yc'
_space_group_name_H-M_alt 'C 1 c 1'
_atom_sites_solution_hydrogens geom
_audit_creation_method SHELXL-2013
_audit_update_record
;
2016-04-18 deposited with the CCDC.
2018-06-13 downloaded from the CCDC.
;
_cell_angle_alpha 90
_cell_angle_beta 115.4640(10)
_cell_angle_gamma 90
_cell_formula_units_Z 4
_cell_length_a 20.2784(12)
_cell_length_b 11.6978(7)
_cell_length_c 20.6670(12)
_cell_measurement_reflns_used 7670
_cell_measurement_temperature 173(2)
_cell_measurement_theta_max 28.11
_cell_measurement_theta_min 2.35
_cell_volume 4426.2(5)
_computing_cell_refinement 'Bruker SMART'
_computing_data_collection 'Bruker SMART'
_computing_data_reduction 'Bruker SAINT'
_computing_molecular_graphics 'Bruker SHELXTL'
_computing_publication_material 'Bruker SHELXTL'
_computing_structure_refinement 'SHELXL-2013 (Sheldrick, 2013)'
_computing_structure_solution 'Bruker SHELXTL'
_diffrn_ambient_temperature 173(2)
_diffrn_measured_fraction_theta_full 1.000
_diffrn_measured_fraction_theta_max 0.996
_diffrn_measurement_device_type 'CCD area detector'
_diffrn_measurement_method 'phi and omega scans'
_diffrn_radiation_type MoK\a
_diffrn_radiation_wavelength 0.71073
_diffrn_reflns_av_R_equivalents 0.0275
_diffrn_reflns_av_unetI/netI 0.0386
_diffrn_reflns_Laue_measured_fraction_full 1.000
_diffrn_reflns_Laue_measured_fraction_max 0.996
_diffrn_reflns_limit_h_max 26
_diffrn_reflns_limit_h_min -26
_diffrn_reflns_limit_k_max 15
_diffrn_reflns_limit_k_min -15
_diffrn_reflns_limit_l_max 27
_diffrn_reflns_limit_l_min -25
_diffrn_reflns_number 15893
_diffrn_reflns_point_group_measured_fraction_full 0.694
_diffrn_reflns_point_group_measured_fraction_max 0.660
_diffrn_reflns_theta_full 25.242
_diffrn_reflns_theta_max 28.218
_diffrn_reflns_theta_min 2.066
_exptl_absorpt_coefficient_mu 1.560
_exptl_absorpt_correction_type multi-scan
_exptl_absorpt_process_details SADABS
_exptl_crystal_colour COLOURLESS
_exptl_crystal_density_diffrn 1.965
_exptl_crystal_density_meas ?
_exptl_crystal_description BLOCK
_exptl_crystal_F_000 2576
_exptl_crystal_size_max 0.220
_exptl_crystal_size_mid 0.210
_exptl_crystal_size_min 0.190
_exptl_transmission_factor_max 0.756
_exptl_transmission_factor_min 0.725
_refine_diff_density_max 0.807
_refine_diff_density_min -0.937
_refine_diff_density_rms 0.090
_refine_ls_abs_structure_details
; 
 Flack x determined using 1540 quotients [(I+)-(I-)]/[(I+)+(I-)] 
 (Parsons and Flack (2004), Acta Cryst. A60, s61). 
;
_refine_ls_abs_structure_Flack 0.009(16)
_refine_ls_extinction_method none
_refine_ls_goodness_of_fit_ref 1.019
_refine_ls_hydrogen_treatment constr
_refine_ls_matrix_type full
_refine_ls_number_parameters 604
_refine_ls_number_reflns 7207
_refine_ls_number_restraints 2
_refine_ls_restrained_S_all 1.018
_refine_ls_R_factor_all 0.0318
_refine_ls_R_factor_gt 0.0266
_refine_ls_shift/su_max 0.001
_refine_ls_shift/su_mean 0.000
_refine_ls_structure_factor_coef Fsqd
_refine_ls_weighting_details
; 
 w=1/[\s^2^(Fo^2^)+(0.0290P)^2^+3.1235P] 
 where P=(Fo^2^+2Fc^2^)/3 
;
_refine_ls_weighting_scheme calc
_refine_ls_wR_factor_gt 0.0571
_refine_ls_wR_factor_ref 0.0596
_reflns_Friedel_coverage 0.324
_reflns_Friedel_fraction_full 0.388
_reflns_Friedel_fraction_max 0.323
_reflns_number_gt 6735
_reflns_number_total 7207
_reflns_threshold_expression 'I > 2\s(I)'
_cod_data_source_file c8tb01032c2.cif
_cod_data_source_block n150709a
_cod_depositor_comments
;
The following automatic conversions were performed:

data item '_exptl_absorpt_correction_type' value 'MULTI-SCAN' was
changed to 'multi-scan' in accordance with the
/home/saulius/struct/COD-crude-data/automatic-downloads/DataCite-retrospective/RSC/depositions/lib/dictionaries/cif_core.dic
dictionary named 'cif_core.dic' version 2.4.2 last updated on
2011-04-26.

data item '_exptl_crystal_density_meas' value 'NONE' was changed to
'?' -- the value is perceived as not measured.

Automatic conversion script
Id: cif_fix_values 6909 2019-04-08 15:41:33Z antanas 
;
_cod_original_sg_symbol_H-M 'C c'
_cod_database_code 7237266
_shelx_space_group_comment
; 
The symmetry employed for this shelxl refinement is uniquely defined 
by the following loop, which should always be used as a source of 
symmetry information in preference to the above space-group names. 
They are only intended as comments. 
;
_shelx_estimated_absorpt_t_min 0.725
_shelx_estimated_absorpt_t_max 0.756
_shelxl_version_number 2013-2

loop_
_space_group_symop_operation_xyz
'x, y, z'
'x, -y, z+1/2'
'x+1/2, y+1/2, z'
'x+1/2, -y+1/2, z+1/2'

loop_
_atom_site_label
_atom_site_type_symbol
_atom_site_fract_x
_atom_site_fract_y
_atom_site_fract_z
_atom_site_U_iso_or_equiv
_atom_site_adp_type
_atom_site_occupancy
_atom_site_site_symmetry_order
_atom_site_calc_flag
_atom_site_refinement_flags_posn
_atom_site_refinement_flags_adp
Ag1 Ag -0.01572(2) 0.35824(3) 0.13017(2) 0.01884(9) Uani 1 1 d . .
Ag2 Ag 0.31954(2) 0.48743(3) 0.29374(2) 0.01962(9) Uani 1 1 d . .
Ag3 Ag 0.67465(2) 0.38282(3) 0.46799(2) 0.02158(9) Uani 1 1 d . .
S1 S 0.11753(6) 0.29882(11) 0.38345(7) 0.0190(2) Uani 1 1 d . .
S2 S 0.46895(6) 0.38266(10) 0.06919(6) 0.0149(2) Uani 1 1 d . .
S3 S 0.28796(7) 0.18483(12) 0.21759(7) 0.0258(3) Uani 1 1 d . .
O1 O -0.0278(2) 0.5121(3) 0.2220(2) 0.0283(8) Uani 1 1 d . .
O2 O 0.19200(19) 0.3377(3) 0.4205(2) 0.0271(9) Uani 1 1 d . .
O3 O 0.10908(19) 0.1930(3) 0.34493(18) 0.0233(8) Uani 1 1 d . .
O4 O 0.06497(19) 0.3862(3) 0.3443(2) 0.0271(9) Uani 1 1 d . .
O5 O 0.5338(2) 0.3172(4) 0.0872(2) 0.0318(10) Uani 1 1 d . .
O6 O 0.4742(2) 0.4703(3) 0.12038(18) 0.0243(8) Uani 1 1 d . .
O7 O 0.43157(18) 0.4183(3) -0.00453(18) 0.0212(8) Uani 1 1 d . .
O8 O 0.3535(3) 0.1243(5) 0.2298(3) 0.0627(16) Uani 1 1 d . .
O9 O 0.2898(2) 0.2493(4) 0.2776(2) 0.0386(10) Uani 1 1 d . .
O10 O 0.2524(2) 0.2409(4) 0.1499(2) 0.0384(10) Uani 1 1 d . .
F1 F 0.13457(18) 0.1811(3) 0.49710(17) 0.0309(8) Uani 1 1 d . .
F2 F 0.02347(17) 0.2263(3) 0.42882(18) 0.0326(8) Uani 1 1 d . .
F3 F 0.0980(2) 0.3537(3) 0.49640(19) 0.0355(8) Uani 1 1 d . .
F4 F 0.4306(2) 0.2486(3) 0.14723(19) 0.0531(11) Uani 1 1 d . .
F5 F 0.3988(3) 0.1883(3) 0.0397(2) 0.0608(13) Uani 1 1 d . .
F6 F 0.3404(2) 0.3264(4) 0.0594(2) 0.0588(12) Uani 1 1 d . .
F7 F 0.2519(3) 0.0033(4) 0.2684(3) 0.0859(19) Uani 1 1 d . .
F8 F 0.2129(4) 0.0036(4) 0.1532(3) 0.0872(19) Uani 1 1 d . .
F9 F 0.1605(2) 0.1100(4) 0.2028(2) 0.0565(12) Uani 1 1 d . .
N1 N -0.1343(2) 0.3935(3) 0.0536(2) 0.0181(9) Uani 1 1 d . .
N2 N -0.1717(2) 0.3532(3) -0.0149(2) 0.0160(8) Uani 1 1 d . .
N3 N -0.2408(2) 0.4842(3) -0.0011(2) 0.0171(8) Uani 1 1 d . .
N4 N 0.1527(2) 0.2952(4) 0.0012(2) 0.0229(9) Uani 1 1 d . .
H4A H 0.1650 0.3380 -0.0269 0.027 Uiso 1 1 calc R U
H4B H 0.1860 0.2535 0.0349 0.027 Uiso 1 1 calc R U
N5 N 0.2023(2) 0.5011(3) 0.2129(2) 0.0173(8) Uani 1 1 d . .
N6 N 0.1628(2) 0.5922(3) 0.1745(2) 0.0138(8) Uani 1 1 d . .
N7 N 0.0851(2) 0.4538(3) 0.1522(2) 0.0161(8) Uani 1 1 d . .
N8 N 0.4833(2) 0.6923(3) 0.1949(2) 0.0161(8) Uani 1 1 d . .
H8A H 0.5194 0.7273 0.2301 0.019 Uiso 1 1 calc R U
H8B H 0.4912 0.6574 0.1612 0.019 Uiso 1 1 calc R U
N9 N 0.5558(2) 0.4423(3) 0.3858(2) 0.0157(8) Uani 1 1 d . .
N10 N 0.5371(2) 0.4298(3) 0.3140(2) 0.0149(8) Uani 1 1 d . .
N11 N 0.4348(2) 0.4624(3) 0.3217(2) 0.0160(8) Uani 1 1 d . .
N12 N 0.7793(2) 0.0264(3) 0.3904(2) 0.0165(8) Uani 1 1 d . .
H12A H 0.8271 0.0353 0.4113 0.020 Uiso 1 1 calc R U
H12B H 0.7603 -0.0427 0.3825 0.020 Uiso 1 1 calc R U
C1 C -0.1777(2) 0.4712(4) 0.0596(3) 0.0165(10) Uani 1 1 d . .
H1 H -0.1664 0.5143 0.1020 0.020 Uiso 1 1 calc R U
C2 C -0.2352(3) 0.4079(4) -0.0457(3) 0.0188(10) Uani 1 1 d . .
H2 H -0.2714 0.3941 -0.0930 0.023 Uiso 1 1 calc R U
C3 C -0.1448(3) 0.2579(4) -0.0434(3) 0.0200(10) Uani 1 1 d . .
H3A H -0.1757 0.2513 -0.0956 0.024 Uiso 1 1 calc R U
H3B H -0.1495 0.1859 -0.0207 0.024 Uiso 1 1 calc R U
C4 C -0.0663(3) 0.2729(4) -0.0307(3) 0.0187(10) Uani 1 1 d . .
C5 C -0.0123(3) 0.2089(4) 0.0217(3) 0.0179(10) Uani 1 1 d . .
H5 H -0.0251 0.1575 0.0500 0.021 Uiso 1 1 calc R U
C6 C 0.0603(3) 0.2186(4) 0.0335(3) 0.0193(10) Uani 1 1 d . .
H6 H 0.0967 0.1741 0.0698 0.023 Uiso 1 1 calc R U
C7 C 0.0794(3) 0.2933(4) -0.0079(3) 0.0181(10) Uani 1 1 d . .
C8 C 0.0251(3) 0.3576(5) -0.0604(3) 0.0239(11) Uani 1 1 d . .
H8 H 0.0377 0.4093 -0.0887 0.029 Uiso 1 1 calc R U
C9 C -0.0468(3) 0.3474(4) -0.0719(3) 0.0235(11) Uani 1 1 d . .
H9 H -0.0833 0.3917 -0.1082 0.028 Uiso 1 1 calc R U
C10 C 0.1529(3) 0.4203(4) 0.1974(3) 0.0169(10) Uani 1 1 d . .
H10 H 0.1640 0.3450 0.2163 0.020 Uiso 1 1 calc R U
C11 C 0.0937(2) 0.5624(4) 0.1395(2) 0.0147(9) Uani 1 1 d . .
H11 H 0.0557 0.6117 0.1094 0.018 Uiso 1 1 calc R U
C12 C 0.1957(2) 0.7063(4) 0.1808(3) 0.0153(9) Uani 1 1 d . .
H12C H 0.1983 0.7442 0.2247 0.018 Uiso 1 1 calc R U
H12D H 0.1642 0.7535 0.1391 0.018 Uiso 1 1 calc R U
C13 C 0.2712(2) 0.6999(4) 0.1840(3) 0.0149(9) Uani 1 1 d . .
C14 C 0.3296(3) 0.7496(4) 0.2417(3) 0.0167(10) Uani 1 1 d . .
H14 H 0.3213 0.7858 0.2787 0.020 Uiso 1 1 calc R U
C15 C 0.4001(3) 0.7468(4) 0.2457(3) 0.0178(10) Uani 1 1 d . .
H15 H 0.4393 0.7822 0.2847 0.021 Uiso 1 1 calc R U
C16 C 0.4124(2) 0.6920(4) 0.1927(3) 0.0138(9) Uani 1 1 d . .
C17 C 0.3543(3) 0.6408(4) 0.1351(3) 0.0170(10) Uani 1 1 d . .
H17 H 0.3628 0.6027 0.0988 0.020 Uiso 1 1 calc R U
C18 C 0.2844(3) 0.6457(4) 0.1309(3) 0.0192(10) Uani 1 1 d . .
H18 H 0.2450 0.6116 0.0914 0.023 Uiso 1 1 calc R U
C19 C 0.4924(3) 0.4614(4) 0.3870(3) 0.0161(10) Uani 1 1 d . .
H19 H 0.4874 0.4734 0.4302 0.019 Uiso 1 1 calc R U
C20 C 0.4656(2) 0.4426(4) 0.2771(2) 0.0159(9) Uani 1 1 d . .
H20 H 0.4400 0.4383 0.2264 0.019 Uiso 1 1 calc R U
C21 C 0.5935(3) 0.4168(4) 0.2881(3) 0.0177(10) Uani 1 1 d . .
H21A H 0.6241 0.4865 0.3003 0.021 Uiso 1 1 calc R U
H21B H 0.5697 0.4096 0.2353 0.021 Uiso 1 1 calc R U
C22 C 0.6418(2) 0.3141(4) 0.3195(2) 0.0146(9) Uani 1 1 d . .
C23 C 0.7166(3) 0.3268(4) 0.3569(3) 0.0166(10) Uani 1 1 d . .
H23 H 0.7371 0.4014 0.3656 0.020 Uiso 1 1 calc R U
C24 C 0.7624(3) 0.2324(4) 0.3818(2) 0.0154(10) Uani 1 1 d . .
H24 H 0.8137 0.2430 0.4072 0.018 Uiso 1 1 calc R U
C25 C 0.7334(3) 0.1228(4) 0.3697(3) 0.0151(10) Uani 1 1 d . .
C26 C 0.6575(2) 0.1091(4) 0.3323(3) 0.0168(10) Uani 1 1 d . .
H26 H 0.6369 0.0345 0.3239 0.020 Uiso 1 1 calc R U
C27 C 0.6124(2) 0.2035(4) 0.3077(3) 0.0165(10) Uani 1 1 d . .
H27 H 0.5611 0.1933 0.2825 0.020 Uiso 1 1 calc R U
C28 C 0.0913(3) 0.2619(5) 0.4552(3) 0.0241(11) Uani 1 1 d . .
C29 C 0.4062(3) 0.2810(5) 0.0792(3) 0.0347(14) Uani 1 1 d . .
C30 C 0.2258(5) 0.0700(6) 0.2107(4) 0.0472(18) Uani 1 1 d . .

loop_
_atom_site_aniso_label
_atom_site_aniso_U_11
_atom_site_aniso_U_22
_atom_site_aniso_U_33
_atom_site_aniso_U_23
_atom_site_aniso_U_13
_atom_site_aniso_U_12
Ag1 0.01127(15) 0.02001(19) 0.02236(19) 0.00067(16) 0.00449(14) -0.00336(15)
Ag2 0.00955(16) 0.0208(2) 0.02561(18) -0.00008(16) 0.00486(13) 0.00243(14)
Ag3 0.01430(17) 0.0293(2) 0.02036(19) 0.00102(17) 0.00667(14) -0.00554(16)
S1 0.0136(5) 0.0207(6) 0.0194(6) 0.0035(5) 0.0040(4) -0.0017(5)
S2 0.0147(5) 0.0144(6) 0.0141(5) 0.0014(4) 0.0048(4) 0.0018(4)
S3 0.0259(7) 0.0292(7) 0.0270(7) 0.0089(6) 0.0157(6) 0.0092(6)
O1 0.027(2) 0.031(2) 0.0255(19) -0.0016(17) 0.0099(16) 0.0031(17)
O2 0.0168(18) 0.025(2) 0.034(2) 0.0037(17) 0.0057(16) -0.0048(15)
O3 0.0239(19) 0.027(2) 0.0163(17) -0.0011(15) 0.0064(15) 0.0007(15)
O4 0.0169(18) 0.0236(19) 0.033(2) 0.0090(16) 0.0030(16) -0.0001(15)
O5 0.026(2) 0.033(2) 0.034(2) 0.0044(18) 0.0100(18) 0.0155(18)
O6 0.035(2) 0.0197(18) 0.0190(19) -0.0030(15) 0.0120(17) 0.0006(16)
O7 0.0190(18) 0.0257(19) 0.0181(18) 0.0047(15) 0.0071(14) -0.0007(15)
O8 0.047(3) 0.082(4) 0.076(4) 0.030(3) 0.042(3) 0.040(3)
O9 0.037(2) 0.039(2) 0.030(2) -0.0031(19) 0.0049(18) 0.011(2)
O10 0.041(2) 0.048(3) 0.024(2) 0.0155(19) 0.0134(19) -0.001(2)
F1 0.0385(19) 0.0335(18) 0.0223(16) 0.0128(14) 0.0146(15) 0.0105(15)
F2 0.0244(17) 0.042(2) 0.0337(19) 0.0010(16) 0.0151(15) -0.0100(15)
F3 0.042(2) 0.0350(19) 0.0327(19) -0.0116(16) 0.0196(16) 0.0005(16)
F4 0.069(3) 0.054(2) 0.0273(19) 0.0165(18) 0.0115(18) -0.025(2)
F5 0.088(3) 0.033(2) 0.041(2) -0.0020(18) 0.008(2) -0.033(2)
F6 0.026(2) 0.100(3) 0.053(3) 0.018(2) 0.0192(19) -0.016(2)
F7 0.127(5) 0.052(3) 0.109(4) 0.049(3) 0.080(4) 0.020(3)
F8 0.135(5) 0.040(3) 0.106(5) -0.032(3) 0.071(4) -0.027(3)
F9 0.055(3) 0.061(3) 0.066(3) 0.008(2) 0.039(2) -0.011(2)
N1 0.0149(19) 0.021(2) 0.016(2) -0.0019(17) 0.0037(16) 0.0009(17)
N2 0.0150(19) 0.017(2) 0.016(2) -0.0008(16) 0.0065(16) -0.0019(16)
N3 0.0094(18) 0.019(2) 0.019(2) -0.0015(17) 0.0019(15) -0.0015(16)
N4 0.017(2) 0.029(2) 0.026(2) 0.0014(19) 0.0133(18) 0.0057(18)
N5 0.0118(18) 0.016(2) 0.023(2) 0.0015(17) 0.0069(16) 0.0035(16)
N6 0.0116(18) 0.015(2) 0.0145(19) 0.0016(16) 0.0050(15) 0.0012(15)
N7 0.0112(18) 0.017(2) 0.021(2) 0.0009(16) 0.0073(16) 0.0013(15)
N8 0.0096(18) 0.022(2) 0.016(2) -0.0020(16) 0.0048(15) -0.0018(16)
N9 0.0151(19) 0.021(2) 0.0123(19) 0.0017(16) 0.0071(15) 0.0032(17)
N10 0.0154(19) 0.019(2) 0.0121(18) 0.0044(16) 0.0074(15) 0.0034(16)
N11 0.0146(19) 0.016(2) 0.018(2) 0.0028(16) 0.0078(16) 0.0034(16)
N12 0.0138(19) 0.015(2) 0.021(2) 0.0028(16) 0.0073(16) 0.0007(16)
C1 0.011(2) 0.021(3) 0.015(3) 0.0012(19) 0.0033(19) 0.0001(19)
C2 0.015(2) 0.019(3) 0.021(2) -0.001(2) 0.0057(19) -0.0013(19)
C3 0.017(2) 0.019(3) 0.025(3) -0.006(2) 0.010(2) -0.001(2)
C4 0.020(2) 0.015(2) 0.022(3) -0.003(2) 0.010(2) 0.0028(19)
C5 0.022(2) 0.015(2) 0.019(2) -0.0027(19) 0.011(2) 0.0027(19)
C6 0.023(3) 0.018(3) 0.017(2) -0.0004(19) 0.009(2) 0.005(2)
C7 0.017(2) 0.020(3) 0.018(2) -0.0027(19) 0.0078(19) 0.0023(19)
C8 0.025(3) 0.025(3) 0.026(3) 0.006(2) 0.015(2) 0.001(2)
C9 0.022(3) 0.021(3) 0.027(3) 0.007(2) 0.009(2) 0.005(2)
C10 0.013(2) 0.016(2) 0.021(3) 0.000(2) 0.0068(19) 0.0006(18)
C11 0.010(2) 0.017(2) 0.017(2) -0.0008(19) 0.0065(18) 0.0006(18)
C12 0.012(2) 0.013(2) 0.020(2) -0.0021(18) 0.0062(18) -0.0053(17)
C13 0.010(2) 0.016(2) 0.018(2) -0.0009(18) 0.0064(18) -0.0027(17)
C14 0.020(2) 0.016(2) 0.018(2) -0.0031(19) 0.0118(19) -0.0025(19)
C15 0.014(2) 0.020(3) 0.017(2) -0.002(2) 0.0044(18) -0.0037(19)
C16 0.013(2) 0.013(2) 0.018(2) 0.0035(18) 0.0089(18) 0.0001(17)
C17 0.015(2) 0.019(2) 0.016(2) -0.0003(19) 0.0057(18) -0.0018(19)
C18 0.016(2) 0.023(3) 0.016(2) -0.005(2) 0.0045(18) -0.006(2)
C19 0.013(2) 0.017(2) 0.019(2) 0.003(2) 0.0077(18) 0.0011(19)
C20 0.017(2) 0.017(2) 0.012(2) -0.0003(18) 0.0047(17) 0.0054(19)
C21 0.015(2) 0.021(3) 0.019(2) 0.006(2) 0.0095(19) 0.0042(19)
C22 0.017(2) 0.017(2) 0.013(2) 0.0029(18) 0.0090(18) 0.0022(19)
C23 0.019(2) 0.017(2) 0.016(2) -0.0033(19) 0.0092(19) -0.0026(19)
C24 0.013(2) 0.023(3) 0.012(2) -0.0006(19) 0.0061(17) 0.0007(18)
C25 0.012(2) 0.018(2) 0.015(2) 0.0009(18) 0.0059(18) 0.0008(18)
C26 0.014(2) 0.017(2) 0.019(2) 0.0002(19) 0.0067(19) -0.0011(18)
C27 0.011(2) 0.022(3) 0.019(2) -0.0024(19) 0.0088(18) -0.0001(18)
C28 0.023(3) 0.023(3) 0.024(3) 0.000(2) 0.008(2) 0.001(2)
C29 0.039(3) 0.037(4) 0.023(3) 0.006(3) 0.009(2) -0.014(3)
C30 0.075(5) 0.028(3) 0.052(4) 0.008(3) 0.039(4) 0.004(4)

loop_
_atom_type_symbol
_atom_type_description
_atom_type_scat_dispersion_real
_atom_type_scat_dispersion_imag
_atom_type_scat_source
C C 0.0033 0.0016 'International Tables Vol C Tables 4.2.6.8 and 6.1.1.4'
H H 0.0000 0.0000 'International Tables Vol C Tables 4.2.6.8 and 6.1.1.4'
N N 0.0061 0.0033 'International Tables Vol C Tables 4.2.6.8 and 6.1.1.4'
O O 0.0106 0.0060 'International Tables Vol C Tables 4.2.6.8 and 6.1.1.4'
S S 0.1246 0.1234 'International Tables Vol C Tables 4.2.6.8 and 6.1.1.4'
Ag Ag -0.8971 1.1015 'International Tables Vol C Tables 4.2.6.8 and 6.1.1.4'
F F 0.0171 0.0103 'International Tables Vol C Tables 4.2.6.8 and 6.1.1.4'

loop_
_geom_angle_atom_site_label_1
_geom_angle_atom_site_label_2
_geom_angle_atom_site_label_3
_geom_angle
_geom_angle_site_symmetry_1
_geom_angle_site_symmetry_3
N7 Ag1 N1 131.41(15) . .
N7 Ag1 N8 122.26(14) . 3_445
N1 Ag1 N8 106.23(14) . 3_445
N7 Ag1 O1 82.69(13) . .
N1 Ag1 O1 88.86(13) . .
N8 Ag1 O1 97.13(13) 3_445 .
N11 Ag2 N5 151.69(15) . .
N11 Ag2 N12 119.62(14) . 3_455
N5 Ag2 N12 88.68(14) . 3_455
N3 Ag3 N4 141.52(15) 2_665 4
N3 Ag3 N9 115.16(14) 2_665 .
N4 Ag3 N9 102.22(15) 4 .
O3 S1 O2 114.4(2) . .
O3 S1 O4 114.4(2) . .
O2 S1 O4 115.2(2) . .
O3 S1 C28 103.8(2) . .
O2 S1 C28 104.3(2) . .
O4 S1 C28 102.7(2) . .
O5 S2 O7 116.0(2) . .
O5 S2 O6 114.8(2) . .
O7 S2 O6 114.1(2) . .
O5 S2 C29 103.3(3) . .
O7 S2 C29 103.6(2) . .
O6 S2 C29 102.5(3) . .
O10 S3 O8 116.0(3) . .
O10 S3 O9 114.8(3) . .
O8 S3 O9 115.5(3) . .
O10 S3 C30 102.9(3) . .
O8 S3 C30 102.1(4) . .
O9 S3 C30 102.4(3) . .
C1 N1 N2 103.9(4) . .
C1 N1 Ag1 127.8(3) . .
N2 N1 Ag1 127.3(3) . .
C2 N2 N1 108.8(4) . .
C2 N2 C3 128.4(4) . .
N1 N2 C3 122.6(4) . .
C2 N3 C1 103.7(4) . .
C2 N3 Ag3 124.4(3) . 2_464
C1 N3 Ag3 130.9(3) . 2_464
C7 N4 Ag3 105.9(3) . 4_454
C7 N4 H4A 120.0 . .
Ag3 N4 H4A 99.9 4_454 .
C7 N4 H4B 120.0 . .
Ag3 N4 H4B 63.5 4_454 .
H4A N4 H4B 120.0 . .
C10 N5 N6 103.0(4) . .
C10 N5 Ag2 125.6(3) . .
N6 N5 Ag2 131.0(3) . .
C11 N6 N5 109.4(4) . .
C11 N6 C12 128.6(4) . .
N5 N6 C12 121.8(4) . .
C11 N7 C10 103.5(4) . .
C11 N7 Ag1 129.6(3) . .
C10 N7 Ag1 125.2(3) . .
C16 N8 Ag1 103.8(3) . 3
C16 N8 H8A 120.0 . .
Ag1 N8 H8A 83.0 3 .
C16 N8 H8B 120.0 . .
Ag1 N8 H8B 83.3 3 .
H8A N8 H8B 120.0 . .
C19 N9 N10 102.8(4) . .
C19 N9 Ag3 137.3(3) . .
N10 N9 Ag3 117.6(3) . .
C20 N10 N9 109.6(4) . .
C20 N10 C21 129.5(4) . .
N9 N10 C21 120.7(4) . .
C20 N11 C19 103.2(4) . .
C20 N11 Ag2 127.4(3) . .
C19 N11 Ag2 129.4(3) . .
C25 N12 Ag2 107.7(3) . 3_545
C25 N12 H12A 120.0 . .
Ag2 N12 H12A 75.3 3_545 .
C25 N12 H12B 120.0 . .
Ag2 N12 H12B 87.2 3_545 .
H12A N12 H12B 120.0 . .
N1 C1 N3 113.3(4) . .
N1 C1 H1 123.3 . .
N3 C1 H1 123.3 . .
N3 C2 N2 110.3(4) . .
N3 C2 H2 124.9 . .
N2 C2 H2 124.9 . .
N2 C3 C4 112.8(4) . .
N2 C3 H3A 109.0 . .
C4 C3 H3A 109.0 . .
N2 C3 H3B 109.0 . .
C4 C3 H3B 109.0 . .
H3A C3 H3B 107.8 . .
C5 C4 C9 118.7(5) . .
C5 C4 C3 119.7(5) . .
C9 C4 C3 121.5(5) . .
C4 C5 C6 121.1(5) . .
C4 C5 H5 119.4 . .
C6 C5 H5 119.4 . .
C5 C6 C7 119.9(5) . .
C5 C6 H6 120.0 . .
C7 C6 H6 120.0 . .
C8 C7 C6 118.9(4) . .
C8 C7 N4 122.0(5) . .
C6 C7 N4 118.9(4) . .
C9 C8 C7 120.8(5) . .
C9 C8 H8 119.6 . .
C7 C8 H8 119.6 . .
C8 C9 C4 120.5(5) . .
C8 C9 H9 119.7 . .
C4 C9 H9 119.7 . .
N5 C10 N7 113.8(4) . .
N5 C10 H10 123.1 . .
N7 C10 H10 123.1 . .
N6 C11 N7 110.2(4) . .
N6 C11 H11 124.9 . .
N7 C11 H11 124.9 . .
N6 C12 C13 111.9(4) . .
N6 C12 H12C 109.2 . .
C13 C12 H12C 109.2 . .
N6 C12 H12D 109.2 . .
C13 C12 H12D 109.2 . .
H12C C12 H12D 107.9 . .
C18 C13 C14 119.0(4) . .
C18 C13 C12 121.7(4) . .
C14 C13 C12 119.3(4) . .
C13 C14 C15 120.8(4) . .
C13 C14 H14 119.6 . .
C15 C14 H14 119.6 . .
C16 C15 C14 119.5(4) . .
C16 C15 H15 120.2 . .
C14 C15 H15 120.2 . .
C15 C16 C17 120.0(4) . .
C15 C16 N8 120.0(4) . .
C17 C16 N8 120.0(4) . .
C18 C17 C16 120.1(5) . .
C18 C17 H17 120.0 . .
C16 C17 H17 120.0 . .
C17 C18 C13 120.6(4) . .
C17 C18 H18 119.7 . .
C13 C18 H18 119.7 . .
N9 C19 N11 114.4(4) . .
N9 C19 H19 122.8 . .
N11 C19 H19 122.8 . .
N10 C20 N11 110.0(4) . .
N10 C20 H20 125.0 . .
N11 C20 H20 125.0 . .
N10 C21 C22 113.0(4) . .
N10 C21 H21A 109.0 . .
C22 C21 H21A 109.0 . .
N10 C21 H21B 109.0 . .
C22 C21 H21B 109.0 . .
H21A C21 H21B 107.8 . .
C23 C22 C27 118.6(4) . .
C23 C22 C21 120.5(4) . .
C27 C22 C21 120.8(4) . .
C22 C23 C24 121.2(5) . .
C22 C23 H23 119.4 . .
C24 C23 H23 119.4 . .
C25 C24 C23 120.2(4) . .
C25 C24 H24 119.9 . .
C23 C24 H24 119.9 . .
C24 C25 C26 119.0(4) . .
C24 C25 N12 120.8(4) . .
C26 C25 N12 120.1(4) . .
C27 C26 C25 120.4(4) . .
C27 C26 H26 119.8 . .
C25 C26 H26 119.8 . .
C26 C27 C22 120.6(4) . .
C26 C27 H27 119.7 . .
C22 C27 H27 119.7 . .
F2 C28 F1 109.1(4) . .
F2 C28 F3 108.6(4) . .
F1 C28 F3 107.4(4) . .
F2 C28 S1 110.9(4) . .
F1 C28 S1 110.9(4) . .
F3 C28 S1 109.9(4) . .
F5 C29 F4 108.1(5) . .
F5 C29 F6 107.7(5) . .
F4 C29 F6 108.0(5) . .
F5 C29 S2 111.4(4) . .
F4 C29 S2 110.3(4) . .
F6 C29 S2 111.3(4) . .
F7 C30 F9 107.7(6) . .
F7 C30 F8 107.6(6) . .
F9 C30 F8 106.6(7) . .
F7 C30 S3 111.8(6) . .
F9 C30 S3 111.6(4) . .
F8 C30 S3 111.2(5) . .

loop_
_geom_bond_atom_site_label_1
_geom_bond_atom_site_label_2
_geom_bond_distance
_geom_bond_site_symmetry_2
Ag1 N7 2.198(4) .
Ag1 N1 2.276(4) .
Ag1 N8 2.363(4) 3_445
Ag1 O1 2.702(4) .
Ag2 N11 2.173(4) .
Ag2 N5 2.249(4) .
Ag2 N12 2.504(4) 3_455
Ag3 N3 2.196(4) 2_665
Ag3 N4 2.295(4) 4
Ag3 N9 2.379(4) .
S1 O3 1.442(4) .
S1 O2 1.442(4) .
S1 O4 1.448(4) .
S1 C28 1.830(6) .
S2 O5 1.426(4) .
S2 O7 1.441(3) .
S2 O6 1.444(4) .
S2 C29 1.817(6) .
S3 O10 1.428(4) .
S3 O8 1.430(5) .
S3 O9 1.440(4) .
S3 C30 1.805(7) .
F1 C28 1.325(6) .
F2 C28 1.311(6) .
F3 C28 1.341(6) .
F4 C29 1.329(7) .
F5 C29 1.327(7) .
F6 C29 1.328(8) .
F7 C30 1.329(8) .
F8 C30 1.348(9) .
F9 C30 1.346(8) .
N1 C1 1.308(6) .
N1 N2 1.370(5) .
N2 C2 1.330(6) .
N2 C3 1.472(6) .
N3 C2 1.323(6) .
N3 C1 1.361(6) .
N3 Ag3 2.196(4) 2_464
N4 C7 1.416(6) .
N4 Ag3 2.295(4) 4_454
N4 H4A 0.8800 .
N4 H4B 0.8800 .
N5 C10 1.313(6) .
N5 N6 1.364(5) .
N6 C11 1.317(6) .
N6 C12 1.473(6) .
N7 C11 1.324(6) .
N7 C10 1.346(6) .
N8 C16 1.419(6) .
N8 Ag1 2.363(4) 3
N8 H8A 0.8800 .
N8 H8B 0.8800 .
N9 C19 1.315(6) .
N9 N10 1.374(5) .
N10 C20 1.324(6) .
N10 C21 1.462(6) .
N11 C20 1.339(6) .
N11 C19 1.353(6) .
N12 C25 1.407(6) .
N12 Ag2 2.504(4) 3_545
N12 H12A 0.8800 .
N12 H12B 0.8800 .
C1 H1 0.9500 .
C2 H2 0.9500 .
C3 C4 1.507(6) .
C3 H3A 0.9900 .
C3 H3B 0.9900 .
C4 C5 1.382(7) .
C4 C9 1.390(7) .
C5 C6 1.389(7) .
C5 H5 0.9500 .
C6 C7 1.390(7) .
C6 H6 0.9500 .
C7 C8 1.389(7) .
C8 C9 1.378(7) .
C8 H8 0.9500 .
C9 H9 0.9500 .
C10 H10 0.9500 .
C11 H11 0.9500 .
C12 C13 1.505(6) .
C12 H12C 0.9900 .
C12 H12D 0.9900 .
C13 C18 1.389(7) .
C13 C14 1.396(6) .
C14 C15 1.396(7) .
C14 H14 0.9500 .
C15 C16 1.383(7) .
C15 H15 0.9500 .
C16 C17 1.400(6) .
C17 C18 1.384(7) .
C17 H17 0.9500 .
C18 H18 0.9500 .
C19 H19 0.9500 .
C20 H20 0.9500 .
C21 C22 1.509(7) .
C21 H21A 0.9900 .
C21 H21B 0.9900 .
C22 C23 1.383(6) .
C22 C27 1.400(7) .
C23 C24 1.392(7) .
C23 H23 0.9500 .
C24 C25 1.387(7) .
C24 H24 0.9500 .
C25 C26 1.404(6) .
C26 C27 1.385(7) .
C26 H26 0.9500 .
C27 H27 0.9500 .

loop_
_geom_torsion_atom_site_label_1
_geom_torsion_atom_site_label_2
_geom_torsion_atom_site_label_3
_geom_torsion_atom_site_label_4
_geom_torsion
_geom_torsion_site_symmetry_1
C1 N1 N2 C2 -0.5(5) .
Ag1 N1 N2 C2 -169.8(3) .
C1 N1 N2 C3 -175.8(4) .
Ag1 N1 N2 C3 14.9(6) .
C10 N5 N6 C11 0.5(5) .
Ag2 N5 N6 C11 -173.1(3) .
C10 N5 N6 C12 174.6(4) .
Ag2 N5 N6 C12 1.0(6) .
C19 N9 N10 C20 0.4(5) .
Ag3 N9 N10 C20 166.3(3) .
C19 N9 N10 C21 174.7(4) .
Ag3 N9 N10 C21 -19.5(5) .
N2 N1 C1 N3 -0.4(5) .
Ag1 N1 C1 N3 168.8(3) .
C2 N3 C1 N1 1.2(5) .
Ag3 N3 C1 N1 -167.7(3) 2_464
C1 N3 C2 N2 -1.4(5) .
Ag3 N3 C2 N2 168.4(3) 2_464
N1 N2 C2 N3 1.3(5) .
C3 N2 C2 N3 176.2(4) .
C2 N2 C3 C4 136.1(5) .
N1 N2 C3 C4 -49.6(6) .
N2 C3 C4 C5 105.2(5) .
N2 C3 C4 C9 -76.8(6) .
C9 C4 C5 C6 0.2(7) .
C3 C4 C5 C6 178.3(4) .
C4 C5 C6 C7 -0.2(7) .
C5 C6 C7 C8 0.3(7) .
C5 C6 C7 N4 -175.0(5) .
Ag3 N4 C7 C8 -111.8(5) 4_454
Ag3 N4 C7 C6 63.3(5) 4_454
C6 C7 C8 C9 -0.4(8) .
N4 C7 C8 C9 174.8(5) .
C7 C8 C9 C4 0.4(8) .
C5 C4 C9 C8 -0.3(8) .
C3 C4 C9 C8 -178.4(5) .
N6 N5 C10 N7 -0.2(5) .
Ag2 N5 C10 N7 173.8(3) .
C11 N7 C10 N5 -0.1(6) .
Ag1 N7 C10 N5 -166.8(3) .
N5 N6 C11 N7 -0.6(5) .
C12 N6 C11 N7 -174.2(4) .
C10 N7 C11 N6 0.4(5) .
Ag1 N7 C11 N6 166.3(3) .
C11 N6 C12 C13 -145.7(5) .
N5 N6 C12 C13 41.4(6) .
N6 C12 C13 C18 55.6(6) .
N6 C12 C13 C14 -124.3(5) .
C18 C13 C14 C15 1.1(7) .
C12 C13 C14 C15 -179.0(4) .
C13 C14 C15 C16 -1.4(7) .
C14 C15 C16 C17 0.6(7) .
C14 C15 C16 N8 177.7(4) .
Ag1 N8 C16 C15 -89.9(4) 3
Ag1 N8 C16 C17 87.2(4) 3
C15 C16 C17 C18 0.4(7) .
N8 C16 C17 C18 -176.6(4) .
C16 C17 C18 C13 -0.7(7) .
C14 C13 C18 C17 0.0(7) .
C12 C13 C18 C17 -179.9(5) .
N10 N9 C19 N11 -0.2(5) .
Ag3 N9 C19 N11 -161.6(3) .
C20 N11 C19 N9 -0.1(6) .
Ag2 N11 C19 N9 179.1(3) .
N9 N10 C20 N11 -0.6(6) .
C21 N10 C20 N11 -174.1(4) .
C19 N11 C20 N10 0.4(5) .
Ag2 N11 C20 N10 -178.8(3) .
C20 N10 C21 C22 -127.9(5) .
N9 N10 C21 C22 59.2(6) .
N10 C21 C22 C23 -122.7(5) .
N10 C21 C22 C27 61.3(6) .
C27 C22 C23 C24 0.6(7) .
C21 C22 C23 C24 -175.5(4) .
C22 C23 C24 C25 -0.2(7) .
C23 C24 C25 C26 -0.2(7) .
C23 C24 C25 N12 175.7(4) .
Ag2 N12 C25 C24 -82.9(5) 3_545
Ag2 N12 C25 C26 93.0(4) 3_545
C24 C25 C26 C27 0.3(7) .
N12 C25 C26 C27 -175.7(4) .
C25 C26 C27 C22 0.1(7) .
C23 C22 C27 C26 -0.5(7) .
C21 C22 C27 C26 175.5(4) .
O3 S1 C28 F2 -60.9(4) .
O2 S1 C28 F2 179.0(4) .
O4 S1 C28 F2 58.6(4) .
O3 S1 C28 F1 60.4(4) .
O2 S1 C28 F1 -59.6(4) .
O4 S1 C28 F1 179.9(4) .
O3 S1 C28 F3 179.0(3) .
O2 S1 C28 F3 59.0(4) .
O4 S1 C28 F3 -61.5(4) .
O5 S2 C29 F5 -55.4(5) .
O7 S2 C29 F5 66.0(5) .
O6 S2 C29 F5 -175.1(4) .
O5 S2 C29 F4 64.6(5) .
O7 S2 C29 F4 -174.0(4) .
O6 S2 C29 F4 -55.1(5) .
O5 S2 C29 F6 -175.6(4) .
O7 S2 C29 F6 -54.2(5) .
O6 S2 C29 F6 64.7(5) .
O10 S3 C30 F7 176.7(5) .
O8 S3 C30 F7 56.0(6) .
O9 S3 C30 F7 -63.9(5) .
O10 S3 C30 F9 -62.6(5) .
O8 S3 C30 F9 176.7(5) .
O9 S3 C30 F9 56.8(5) .
O10 S3 C30 F8 56.3(6) .
O8 S3 C30 F8 -64.4(6) .
O9 S3 C30 F8 175.7(5) .
